data_4100208
_journal_name_full 'Journal of the American Chemical Society'
_journal_paper_doi 10.1021/ja053497r
_journal_year 2005
_chemical_formula_moiety 'C55 H86 N3 O4 U, C6 H14'
_chemical_formula_structural '(C51 H78 N3 O3 U)(C4 H8 O), C6 H14'
_chemical_formula_sum 'C61 H100 N3 O4 U'
_chemical_formula_weight 71.91
_space_group_IT_number 88
_symmetry_cell_setting tetragonal
_symmetry_space_group_name_Hall '-I 4ad'
_symmetry_space_group_name_H-M 'I 41/a :2'
_cell_angle_alpha 90.00
_cell_angle_beta 90.00
_cell_angle_gamma 90.00
_cell_formula_units_Z 16
_cell_length_a 27.6121(11)
_cell_length_b 27.6121(11)
_cell_length_c 31.7727(18)
_cell_measurement_temperature 293(2)
_cell_volume 24224.4(19)
_diffrn_ambient_temperature 293(2)
_exptl_crystal_density_diffrn 1.291
_cod_depositor_comments
;
The following automatic conversions were performed:
'_symmetry_cell_setting' value 'Tetragonal' changed to 'tetragonal'
according to '/home/saulius/struct/CIF-dictionaries/cif_core.dic'
dictionary named 'cif_core.dic' version 2.4.1 from 2010-06-29.

Automatic conversion script
Id: cif_fix_enum 1527 2010-12-29 10:47:43Z saulius 


    Fixing the Z value (262 -> 16), updating _chemical_formula_sum to
    a sensible value consistent with the new Z and adding
    _chemical_formula_moiety and _chemical_formula_structural.

    Saulius Gra\<zulis
    2014-10-27
;
_cod_original_sg_symbol_H-M 'I 41/a'
_cod_database_code 4100208

loop_
_symmetry_equiv_pos_as_xyz
'x, y, z'
'-x+1/2, -y, z+1/2'
'-y+3/4, x+1/4, z+1/4'
'y+3/4, -x+3/4, z+3/4'
'x+1/2, y+1/2, z+1/2'
'-x+1, -y+1/2, z+1'
'-y+5/4, x+3/4, z+3/4'
'y+5/4, -x+5/4, z+5/4'
'-x, -y, -z'
'x-1/2, y, -z-1/2'
'y-3/4, -x-1/4, -z-1/4'
'-y-3/4, x-3/4, -z-3/4'
'-x+1/2, -y+1/2, -z+1/2'
'x, y+1/2, -z'
'y-1/4, -x+1/4, -z+1/4'
'-y-1/4, x-1/4, -z-1/4'

loop_
_atom_site_label
_atom_site_type_symbol
_atom_site_fract_x
_atom_site_fract_y
_atom_site_fract_z
_atom_site_U_iso_or_equiv
_atom_site_adp_type
_atom_site_occupancy
_atom_site_symmetry_multiplicity
_atom_site_calc_flag
_atom_site_refinement_flags
_atom_site_disorder_assembly
_atom_site_disorder_group
U1 U 0.318802(8) 0.398475(8) 0.042164(7) 0.02191(7) Uani 1 1 d . . .
O1 O 0.35663(15) 0.46893(15) 0.02648(12) 0.0304(10) Uani 1 1 d . . .
O2 O 0.31392(15) 0.38900(14) 0.11381(12) 0.0304(10) Uani 1 1 d . . .
O3 O 0.33751(14) 0.33053(14) 0.00695(13) 0.0282(10) Uani 1 1 d . . .
O4 O 0.4118(2) 0.3876(2) 0.0579(2) 0.0764(18) Uani 1 1 d . . .
N1 N 0.26984(17) 0.43823(17) -0.02204(14) 0.0226(11) Uani 1 1 d . . .
N2 N 0.23655(17) 0.44527(17) 0.06508(14) 0.0236(11) Uani 1 1 d . . .
N3 N 0.23415(17) 0.35252(17) 0.02189(14) 0.0236(11) Uani 1 1 d . . .
C1 C 0.2327(2) 0.4746(2) -0.00955(17) 0.0256(14) Uani 1 1 d . . .
H1A H 0.2008 0.4616 -0.0152 0.031 Uiso 1 1 calc R . .
H1B H 0.2368 0.5035 -0.0266 0.031 Uiso 1 1 calc R . .
C2 C 0.2361(2) 0.4884(2) 0.03654(17) 0.0259(14) Uani 1 1 d . . .
H2A H 0.2654 0.5070 0.0410 0.031 Uiso 1 1 calc R . .
H2B H 0.2088 0.5088 0.0437 0.031 Uiso 1 1 calc R . .
C3 C 0.1916(2) 0.4179(2) 0.06212(19) 0.0269(14) Uani 1 1 d . . .
H3A H 0.1729 0.4298 0.0384 0.032 Uiso 1 1 calc R . .
H3B H 0.1727 0.4231 0.0875 0.032 Uiso 1 1 calc R . .
C4 C 0.2005(2) 0.3646(2) 0.05663(18) 0.0273(14) Uani 1 1 d . . .
H4A H 0.2135 0.3517 0.0827 0.033 Uiso 1 1 calc R . .
H4B H 0.1698 0.3486 0.0515 0.033 Uiso 1 1 calc R . .
C5 C 0.2141(2) 0.3667(2) -0.01931(18) 0.0269(14) Uani 1 1 d . . .
H5A H 0.1845 0.3850 -0.0149 0.032 Uiso 1 1 calc R . .
H5B H 0.2058 0.3377 -0.0350 0.032 Uiso 1 1 calc R . .
C6 C 0.2488(2) 0.3970(2) -0.04512(18) 0.0252(13) Uani 1 1 d . . .
H6A H 0.2749 0.3764 -0.0550 0.030 Uiso 1 1 calc R . .
H6B H 0.2318 0.4092 -0.0696 0.030 Uiso 1 1 calc R . .
C7A C 0.3079(2) 0.4607(2) -0.04967(17) 0.0246(14) Uani 1 1 d . . .
H7A1 H 0.3345 0.4379 -0.0526 0.030 Uiso 1 1 calc R . .
H7A2 H 0.2942 0.4657 -0.0774 0.030 Uiso 1 1 calc R . .
C8A C 0.3280(2) 0.5080(2) -0.03415(18) 0.0243(13) Uani 1 1 d . . .
C9A C 0.3532(2) 0.5094(2) 0.00410(18) 0.0266(14) Uani 1 1 d . . .
C10A C 0.3738(2) 0.5535(2) 0.01721(19) 0.0326(15) Uani 1 1 d . . .
C11A C 0.3663(2) 0.5942(2) -0.00794(19) 0.0304(15) Uani 1 1 d . . .
H11A H 0.3793 0.6235 0.0011 0.037 Uiso 1 1 calc R . .
C12A C 0.3411(2) 0.5939(2) -0.04515(19) 0.0266(13) Uani 1 1 d . . .
C13A C 0.3222(2) 0.5499(2) -0.05769(18) 0.0253(14) Uani 1 1 d . . .
H13A H 0.3049 0.5483 -0.0828 0.030 Uiso 1 1 calc R . .
C14A C 0.4037(3) 0.5568(3) 0.0577(2) 0.0451(19) Uani 1 1 d . . .
C15A C 0.4241(3) 0.6082(3) 0.0652(2) 0.061(2) Uani 1 1 d . . .
H15A H 0.4403 0.6092 0.0919 0.091 Uiso 1 1 calc R . .
H15B H 0.3980 0.6311 0.0651 0.091 Uiso 1 1 calc R . .
H15C H 0.4466 0.6161 0.0432 0.091 Uiso 1 1 calc R . .
C16A C 0.3730(3) 0.5425(3) 0.0958(2) 0.064(3) Uani 1 1 d . . .
H16A H 0.3620 0.5097 0.0926 0.097 Uiso 1 1 calc R . .
H16B H 0.3456 0.5637 0.0978 0.097 Uiso 1 1 calc R . .
H16C H 0.3922 0.5451 0.1209 0.097 Uiso 1 1 calc R . .
C17A C 0.4470(3) 0.5223(3) 0.0541(3) 0.076(3) Uani 1 1 d . . .
H17A H 0.4357 0.4901 0.0483 0.114 Uiso 1 1 calc R . .
H17B H 0.4648 0.5224 0.0800 0.114 Uiso 1 1 calc R . .
H17C H 0.4678 0.5328 0.0316 0.114 Uiso 1 1 calc R . .
C18A C 0.3345(2) 0.6413(2) -0.07069(19) 0.0288(14) Uani 1 1 d . . .
C19A C 0.3077(3) 0.6778(3) -0.0461(2) 0.058(2) Uani 1 1 d . . .
H19A H 0.3260 0.6863 -0.0216 0.086 Uiso 1 1 calc R . .
H19B H 0.2770 0.6647 -0.0377 0.086 Uiso 1 1 calc R . .
H19C H 0.3026 0.7061 -0.0631 0.086 Uiso 1 1 calc R . .
C20A C 0.3830(3) 0.6612(3) -0.0830(3) 0.063(2) Uani 1 1 d . . .
H20A H 0.3788 0.6918 -0.0968 0.094 Uiso 1 1 calc R . .
H20B H 0.3988 0.6390 -0.1017 0.094 Uiso 1 1 calc R . .
H20C H 0.4025 0.6655 -0.0582 0.094 Uiso 1 1 calc R . .
C21A C 0.3068(3) 0.6332(3) -0.1126(2) 0.064(3) Uani 1 1 d . . .
H21A H 0.2753 0.6199 -0.1067 0.096 Uiso 1 1 calc R . .
H21B H 0.3246 0.6111 -0.1301 0.096 Uiso 1 1 calc R . .
H21C H 0.3032 0.6635 -0.1270 0.096 Uiso 1 1 calc R . .
C7B C 0.2441(2) 0.4624(2) 0.10945(17) 0.0265(14) Uani 1 1 d . . .
H7B1 H 0.2198 0.4866 0.1161 0.032 Uiso 1 1 calc R . .
H7B2 H 0.2756 0.4776 0.1115 0.032 Uiso 1 1 calc R . .
C8B C 0.2411(2) 0.4222(2) 0.14123(17) 0.0259(14) Uani 1 1 d . . .
C9B C 0.2778(2) 0.3867(2) 0.14250(18) 0.0267(14) Uani 1 1 d . . .
C10B C 0.2746(2) 0.3495(2) 0.17253(18) 0.0290(15) Uani 1 1 d . . .
C11B C 0.2343(2) 0.3482(2) 0.19813(18) 0.0302(15) Uani 1 1 d . . .
H11B H 0.2318 0.3230 0.2175 0.036 Uiso 1 1 calc R . .
C12B C 0.1969(2) 0.3822(2) 0.19671(18) 0.0297(15) Uani 1 1 d . . .
C13B C 0.2022(2) 0.4198(2) 0.16769(18) 0.0284(14) Uani 1 1 d . . .
H13B H 0.1786 0.4438 0.1663 0.034 Uiso 1 1 calc R . .
C14B C 0.3150(3) 0.3112(2) 0.1762(2) 0.0369(17) Uani 1 1 d . . .
C15B C 0.3628(3) 0.3363(3) 0.1880(2) 0.0449(19) Uani 1 1 d . . .
H15D H 0.3689 0.3624 0.1688 0.067 Uiso 1 1 calc R . .
H15E H 0.3888 0.3134 0.1866 0.067 Uiso 1 1 calc R . .
H15F H 0.3605 0.3489 0.2161 0.067 Uiso 1 1 calc R . .
C16B C 0.3208(3) 0.2824(2) 0.1351(2) 0.0416(18) Uani 1 1 d . . .
H16D H 0.2909 0.2664 0.1285 0.062 Uiso 1 1 calc R . .
H16E H 0.3459 0.2587 0.1384 0.062 Uiso 1 1 calc R . .
H16F H 0.3292 0.3042 0.1127 0.062 Uiso 1 1 calc R . .
C17B C 0.3044(3) 0.2740(3) 0.2112(2) 0.050(2) Uani 1 1 d . . .
H17D H 0.2999 0.2906 0.2374 0.075 Uiso 1 1 calc R . .
H17E H 0.3312 0.2520 0.2136 0.075 Uiso 1 1 calc R . .
H17F H 0.2756 0.2563 0.2043 0.075 Uiso 1 1 calc R . .
C18B C 0.1521(3) 0.3758(2) 0.2250(2) 0.0363(16) Uani 1 1 d . . .
C19B C 0.1164(3) 0.4172(3) 0.2197(2) 0.052(2) Uani 1 1 d . . .
H19D H 0.1070 0.4196 0.1906 0.078 Uiso 1 1 calc R . .
H19E H 0.1313 0.4470 0.2283 0.078 Uiso 1 1 calc R . .
H19F H 0.0883 0.4113 0.2367 0.078 Uiso 1 1 calc R . .
C20B C 0.1659(3) 0.3726(3) 0.2719(2) 0.0422(18) Uani 1 1 d . . .
H20D H 0.1376 0.3652 0.2882 0.063 Uiso 1 1 calc R . .
H20E H 0.1790 0.4031 0.2809 0.063 Uiso 1 1 calc R . .
H20F H 0.1896 0.3476 0.2757 0.063 Uiso 1 1 calc R . .
C21B C 0.1260(3) 0.3282(3) 0.2131(2) 0.051(2) Uani 1 1 d . . .
H21D H 0.0978 0.3243 0.2304 0.077 Uiso 1 1 calc R . .
H21E H 0.1476 0.3014 0.2175 0.077 Uiso 1 1 calc R . .
H21F H 0.1166 0.3293 0.1841 0.077 Uiso 1 1 calc R . .
C7C C 0.2432(2) 0.2991(2) 0.02346(18) 0.0261(14) Uani 1 1 d . . .
H7C1 H 0.2597 0.2917 0.0496 0.031 Uiso 1 1 calc R . .
H7C2 H 0.2122 0.2827 0.0241 0.031 Uiso 1 1 calc R . .
C8C C 0.2723(2) 0.2790(2) -0.01205(19) 0.0252(14) Uani 1 1 d . . .
C9C C 0.3210(2) 0.2953(2) -0.01753(18) 0.0242(13) Uani 1 1 d . . .
C10C C 0.3497(2) 0.2719(2) -0.04842(18) 0.0226(13) Uani 1 1 d . . .
C11C C 0.3282(2) 0.2358(2) -0.07306(18) 0.0259(14) Uani 1 1 d . . .
H11C H 0.3472 0.2208 -0.0934 0.031 Uiso 1 1 calc R . .
C12C C 0.2799(2) 0.2208(2) -0.06889(19) 0.0255(14) Uani 1 1 d . . .
C13C C 0.2529(2) 0.2433(2) -0.03751(19) 0.0261(14) Uani 1 1 d . . .
H13C H 0.2209 0.2340 -0.0335 0.031 Uiso 1 1 calc R . .
C14C C 0.4034(2) 0.2850(2) -0.0536(2) 0.0284(14) Uani 1 1 d . . .
C15C C 0.4297(2) 0.2746(2) -0.0123(2) 0.0382(17) Uani 1 1 d . . .
H15G H 0.4137 0.2913 0.0102 0.057 Uiso 1 1 calc R . .
H15H H 0.4626 0.2855 -0.0144 0.057 Uiso 1 1 calc R . .
H15I H 0.4293 0.2404 -0.0069 0.057 Uiso 1 1 calc R . .
C16C C 0.4083(2) 0.3385(2) -0.0657(2) 0.0395(17) Uani 1 1 d . . .
H16G H 0.3927 0.3440 -0.0923 0.059 Uiso 1 1 calc R . .
H16H H 0.4419 0.3469 -0.0679 0.059 Uiso 1 1 calc R . .
H16I H 0.3932 0.3583 -0.0446 0.059 Uiso 1 1 calc R . .
C17C C 0.4281(2) 0.2553(2) -0.0880(2) 0.0319(15) Uani 1 1 d . . .
H17G H 0.4261 0.2215 -0.0811 0.048 Uiso 1 1 calc R . .
H17H H 0.4615 0.2647 -0.0902 0.048 Uiso 1 1 calc R . .
H17I H 0.4121 0.2610 -0.1144 0.048 Uiso 1 1 calc R . .
C18C C 0.2592(2) 0.1799(2) -0.0959(2) 0.0320(15) Uani 1 1 d . . .
C19C C 0.2082(3) 0.1934(4) -0.1104(3) 0.096(4) Uani 1 1 d . . .
H19G H 0.1991 0.1731 -0.1336 0.143 Uiso 1 1 calc R . .
H19H H 0.2077 0.2267 -0.1191 0.143 Uiso 1 1 calc R . .
H19I H 0.1859 0.1888 -0.0876 0.143 Uiso 1 1 calc R . .
C20C C 0.2562(4) 0.1346(3) -0.0701(3) 0.075(3) Uani 1 1 d . . .
H20G H 0.2882 0.1231 -0.0640 0.113 Uiso 1 1 calc R . .
H20H H 0.2388 0.1103 -0.0855 0.113 Uiso 1 1 calc R . .
H20I H 0.2395 0.1413 -0.0442 0.113 Uiso 1 1 calc R . .
C21C C 0.2876(3) 0.1706(3) -0.1357(2) 0.052(2) Uani 1 1 d . . .
H21G H 0.3179 0.1556 -0.1287 0.078 Uiso 1 1 calc R . .
H21H H 0.2935 0.2007 -0.1498 0.078 Uiso 1 1 calc R . .
H21I H 0.2694 0.1495 -0.1537 0.078 Uiso 1 1 calc R . .
C7 C 0.4508(4) 0.3987(4) 0.0247(3) 0.096(4) Uani 1 1 d . . .
H7A H 0.4494 0.3753 0.0020 0.115 Uiso 1 1 calc R . .
H7B H 0.4460 0.4308 0.0131 0.115 Uiso 1 1 calc R . .
C8 C 0.4977(4) 0.3958(5) 0.0468(4) 0.115(5) Uani 1 1 d . . .
H8A H 0.5067 0.4268 0.0588 0.138 Uiso 1 1 calc R . .
H8B H 0.5232 0.3848 0.0281 0.138 Uiso 1 1 calc R . .
C9 C 0.4861(4) 0.3557(5) 0.0834(5) 0.135(6) Uani 1 1 d . . .
H9A H 0.4879 0.3228 0.0729 0.162 Uiso 1 1 calc R . .
H9B H 0.5072 0.3593 0.1076 0.162 Uiso 1 1 calc R . .
C10 C 0.4366(4) 0.3704(4) 0.0925(4) 0.105(4) Uani 1 1 d . . .
H10A H 0.4192 0.3429 0.1040 0.126 Uiso 1 1 calc R . .
H10B H 0.4372 0.3954 0.1139 0.126 Uiso 1 1 calc R . .
C11 C 0.0548(5) 0.4363(5) 0.0845(4) 0.220(9) Uiso 1 1 d G . .
H11D H 0.0877 0.4414 0.0934 0.331 Uiso 1 1 calc R . .
H11E H 0.0439 0.4638 0.0687 0.331 Uiso 1 1 calc R . .
H11F H 0.0531 0.4078 0.0673 0.331 Uiso 1 1 calc R . .
C12 C 0.0224(5) 0.4297(4) 0.1233(4) 0.177(7) Uiso 1 1 d G . .
H12A H -0.0086 0.4452 0.1183 0.212 Uiso 1 1 calc R . .
H12B H 0.0374 0.4455 0.1473 0.212 Uiso 1 1 calc R . .
C13 C 0.0142(5) 0.3760(4) 0.1336(4) 0.225(9) Uiso 1 1 d G . .
H13D H 0.0453 0.3605 0.1387 0.271 Uiso 1 1 calc R . .
H13E H -0.0007 0.3602 0.1097 0.271 Uiso 1 1 calc R . .
C14 C -0.0183(6) 0.3692(5) 0.1725(4) 1.29(9) Uiso 1 1 d G . .
H14A H -0.0034 0.3850 0.1965 1.544 Uiso 1 1 calc R . .
H14B H -0.0493 0.3846 0.1674 1.544 Uiso 1 1 calc R . .
C15 C -0.0264(7) 0.3154(6) 0.1828(5) 0.48(3) Uiso 1 1 d G . .
H15J H -0.0413 0.2996 0.1589 0.574 Uiso 1 1 calc R . .
H15K H 0.0046 0.3001 0.1880 0.574 Uiso 1 1 calc R . .
C16S C -0.0589(9) 0.3089(8) 0.2216(6) 0.65(4) Uiso 1 1 d G . .
H16J H -0.0629 0.2749 0.2273 0.973 Uiso 1 1 calc R . .
H16K H -0.0899 0.3233 0.2164 0.973 Uiso 1 1 calc R . .
H16L H -0.0441 0.3242 0.2455 0.973 Uiso 1 1 calc R . .

loop_
_atom_site_aniso_label
_atom_site_aniso_U_11
_atom_site_aniso_U_22
_atom_site_aniso_U_33
_atom_site_aniso_U_23
_atom_site_aniso_U_13
_atom_site_aniso_U_12
U1 0.02846(14) 0.01858(12) 0.01869(11) -0.00107(9) -0.00156(10) 0.00180(10)
O1 0.035(3) 0.029(2) 0.027(2) 0.0069(19) -0.0101(19) -0.005(2)
O2 0.039(3) 0.031(3) 0.021(2) 0.0004(18) 0.000(2) 0.007(2)
O3 0.024(2) 0.025(2) 0.036(2) -0.0086(19) -0.0009(19) 0.0001(18)
O4 0.071(4) 0.070(4) 0.088(5) 0.006(4) -0.011(4) 0.003(4)
N1 0.027(3) 0.024(3) 0.017(2) -0.003(2) -0.001(2) 0.001(2)
N2 0.029(3) 0.022(3) 0.019(3) -0.001(2) -0.001(2) 0.003(2)
N3 0.026(3) 0.026(3) 0.019(3) 0.001(2) 0.001(2) 0.004(2)
C1 0.029(3) 0.025(3) 0.023(3) 0.001(3) -0.002(3) 0.006(3)
C2 0.030(3) 0.022(3) 0.026(3) -0.003(3) -0.001(3) 0.009(3)
C3 0.025(3) 0.034(4) 0.022(3) -0.002(3) 0.000(3) 0.004(3)
C4 0.027(3) 0.030(4) 0.025(3) -0.002(3) 0.002(3) -0.001(3)
C5 0.028(3) 0.030(4) 0.023(3) -0.007(3) -0.001(3) 0.003(3)
C6 0.029(3) 0.026(3) 0.020(3) -0.003(3) -0.002(3) 0.004(3)
C7A 0.037(4) 0.024(3) 0.013(3) 0.000(2) -0.002(3) 0.004(3)
C8A 0.024(3) 0.028(3) 0.021(3) -0.003(3) 0.004(3) 0.002(3)
C9A 0.030(4) 0.027(3) 0.022(3) 0.004(3) 0.003(3) -0.004(3)
C10A 0.035(4) 0.038(4) 0.025(3) 0.000(3) -0.002(3) -0.009(3)
C11A 0.039(4) 0.026(3) 0.026(3) -0.001(3) 0.005(3) -0.006(3)
C12A 0.035(4) 0.023(3) 0.022(3) -0.002(3) 0.008(3) 0.001(3)
C13A 0.030(3) 0.028(3) 0.018(3) 0.002(3) 0.004(3) 0.005(3)
C14A 0.058(5) 0.044(4) 0.034(4) 0.009(3) -0.014(4) -0.022(4)
C15A 0.083(6) 0.066(6) 0.033(4) 0.003(4) -0.012(4) -0.037(5)
C16A 0.105(7) 0.064(6) 0.024(4) 0.008(4) -0.016(4) -0.044(5)
C17A 0.071(6) 0.071(6) 0.085(7) 0.019(5) -0.049(5) -0.024(5)
C18A 0.032(4) 0.023(3) 0.032(4) 0.005(3) 0.006(3) 0.004(3)
C19A 0.076(6) 0.045(5) 0.052(5) 0.012(4) 0.017(5) 0.017(4)
C20A 0.056(5) 0.042(5) 0.090(7) 0.024(5) 0.022(5) 0.009(4)
C21A 0.106(8) 0.041(5) 0.045(5) 0.009(4) -0.009(5) 0.002(5)
C7B 0.037(4) 0.020(3) 0.022(3) -0.006(3) 0.000(3) 0.008(3)
C8B 0.037(4) 0.024(3) 0.016(3) -0.006(3) -0.001(3) 0.000(3)
C9B 0.037(4) 0.025(3) 0.018(3) -0.004(3) -0.005(3) 0.001(3)
C10B 0.041(4) 0.028(3) 0.018(3) -0.003(3) -0.002(3) 0.009(3)
C11B 0.043(4) 0.024(3) 0.024(3) 0.000(3) -0.005(3) 0.001(3)
C12B 0.041(4) 0.030(4) 0.019(3) -0.007(3) -0.001(3) -0.001(3)
C13B 0.036(4) 0.028(4) 0.021(3) -0.004(3) -0.003(3) 0.003(3)
C14B 0.051(5) 0.033(4) 0.026(4) 0.005(3) 0.000(3) 0.010(3)
C15B 0.052(5) 0.043(4) 0.039(4) 0.000(3) -0.012(4) 0.015(4)
C16B 0.059(5) 0.028(4) 0.038(4) -0.004(3) -0.001(4) 0.011(3)
C17B 0.068(5) 0.034(4) 0.048(5) 0.013(4) -0.001(4) 0.013(4)
C18B 0.043(4) 0.037(4) 0.030(4) -0.006(3) 0.002(3) -0.002(3)
C19B 0.049(5) 0.062(5) 0.045(5) 0.000(4) 0.012(4) 0.011(4)
C20B 0.048(5) 0.047(4) 0.032(4) -0.006(3) 0.004(3) -0.008(4)
C21B 0.052(5) 0.053(5) 0.050(5) -0.010(4) 0.003(4) -0.014(4)
C7C 0.029(3) 0.023(3) 0.026(3) -0.001(3) 0.007(3) -0.004(3)
C8C 0.026(3) 0.023(3) 0.027(3) 0.001(3) 0.005(3) 0.001(3)
C9C 0.028(3) 0.018(3) 0.027(3) 0.000(3) -0.001(3) 0.004(3)
C10C 0.021(3) 0.021(3) 0.026(3) 0.001(3) 0.000(3) 0.001(2)
C11C 0.028(3) 0.025(3) 0.024(3) 0.000(3) 0.005(3) 0.005(3)
C12C 0.026(3) 0.024(3) 0.027(3) -0.002(3) -0.003(3) -0.002(3)
C13C 0.021(3) 0.025(3) 0.032(3) -0.003(3) 0.005(3) -0.004(3)
C14C 0.021(3) 0.028(3) 0.036(4) -0.002(3) 0.003(3) 0.002(3)
C15C 0.031(4) 0.035(4) 0.049(4) -0.007(3) -0.007(3) 0.007(3)
C16C 0.025(4) 0.030(4) 0.063(5) -0.001(3) 0.005(3) -0.004(3)
C17C 0.025(3) 0.029(4) 0.042(4) 0.004(3) 0.006(3) -0.001(3)
C18C 0.030(4) 0.031(4) 0.035(4) -0.010(3) 0.004(3) -0.005(3)
C19C 0.039(5) 0.119(9) 0.129(9) -0.086(7) -0.029(6) 0.013(6)
C20C 0.126(9) 0.039(5) 0.060(6) -0.010(4) 0.000(6) -0.036(5)
C21C 0.071(6) 0.049(5) 0.036(4) -0.017(4) 0.013(4) -0.021(4)
C7 0.079(8) 0.124(10) 0.085(8) -0.021(7) 0.006(7) -0.009(7)
C8 0.064(8) 0.187(14) 0.094(9) 0.031(9) -0.010(6) 0.027(8)
C9 0.076(9) 0.143(13) 0.186(15) -0.022(11) -0.064(9) 0.028(9)
C10 0.075(8) 0.106(9) 0.133(11) 0.023(8) -0.059(8) 0.009(7)

loop_
_geom_bond_atom_site_label_1
_geom_bond_atom_site_label_2
_geom_bond_distance
_geom_bond_site_symmetry_2
_geom_bond_publ_flag
U1 O3 2.245(4) . ?
U1 O1 2.264(4) . ?
U1 O2 2.295(4) . ?
U1 O4 2.633(6) . ?
U1 N1 2.682(5) . ?
U1 N2 2.712(5) . ?
U1 N3 2.737(5) . ?
O1 C9A 1.328(7) . ?
O2 C9B 1.352(7) . ?
O3 C9C 1.327(7) . ?
O4 C10 1.378(10) . ?
O4 C7 1.539(11) . ?
N1 C6 1.474(7) . ?
N1 C1 1.489(7) . ?
N1 C7A 1.504(7) . ?
N2 C3 1.456(7) . ?
N2 C2 1.497(7) . ?
N2 C7B 1.501(7) . ?
N3 C5 1.475(7) . ?
N3 C4 1.481(7) . ?
N3 C7C 1.496(7) . ?
C1 C2 1.516(7) . ?
C3 C4 1.503(8) . ?
C5 C6 1.513(8) . ?
C7A C8A 1.502(8) . ?
C8A C13A 1.388(8) . ?
C8A C9A 1.401(8) . ?
C9A C10A 1.409(8) . ?
C10A C11A 1.393(9) . ?
C10A C14A 1.529(9) . ?
C11A C12A 1.373(8) . ?
C12A C13A 1.381(8) . ?
C12A C18A 1.549(8) . ?
C14A C17A 1.534(11) . ?
C14A C16A 1.530(10) . ?
C14A C15A 1.545(10) . ?
C18A C19A 1.475(9) . ?
C18A C20A 1.500(9) . ?
C18A C21A 1.553(10) . ?
C7B C8B 1.501(8) . ?
C8B C13B 1.366(8) . ?
C8B C9B 1.413(8) . ?
C9B C10B 1.403(8) . ?
C10B C11B 1.381(9) . ?
C10B C14B 1.541(9) . ?
C11B C12B 1.398(8) . ?
C12B C13B 1.395(8) . ?
C12B C18B 1.540(9) . ?
C14B C15B 1.538(10) . ?
C14B C16B 1.538(9) . ?
C14B C17B 1.540(9) . ?
C18B C19B 1.519(9) . ?
C18B C20B 1.539(9) . ?
C18B C21B 1.546(9) . ?
C7C C8C 1.492(8) . ?
C8C C13C 1.384(8) . ?
C8C C9C 1.430(8) . ?
C9C C10C 1.416(8) . ?
C10C C11C 1.399(8) . ?
C10C C14C 1.537(8) . ?
C11C C12C 1.403(8) . ?
C12C C13C 1.391(8) . ?
C12C C18C 1.529(8) . ?
C14C C15C 1.525(8) . ?
C14C C17C 1.527(8) . ?
C14C C16C 1.534(8) . ?
C18C C20C 1.498(10) . ?
C18C C21C 1.508(9) . ?
C18C C19C 1.528(10) . ?
C7 C8 1.474(13) . ?
C8 C9 1.638(16) . ?
C9 C10 1.454(14) . ?
C11 C12 1.5346 . ?
C12 C13 1.5370 . ?
C13 C14 1.5372 . ?
C14 C15 1.5370 . ?
C15 C16S 1.5346 . ?
